data_2233207
loop_
_publ_author_name
'Yang, Liupan'
'Shi, Daxin'
'Chen, Shu'
'Chai, Hongxin'
'Li, Jiarong'

_publ_section_title
;
 6'-Bromo-1'<i>H</i>-spiro[cyclohexane-1,2'-pyrido[2,3-<i>d</i>]pyrimidin]-4'(3'<i>H</i>)-one
;
_journal_coeditor_code IS5001
_journal_issue 1
_journal_name_full 'Acta Crystallographica Section E'
_journal_page_first o178
_journal_paper_doi 10.1107/S1600536811052299
_journal_volume 68
_journal_year 2012
_chemical_formula_iupac 'C12 H14 Br N3 O'
_chemical_formula_moiety 'C12 H14 Br N3 O'
_chemical_formula_sum 'C12 H14 Br N3 O'
_chemical_formula_weight 296.17
_chemical_name_systematic
;6'-Bromo-1'<i>H</i>-spiro[cyclohexane-1,2'-pyrido[2,3-
<i>d</i>]pyrimidin]-4'(3'<i>H</i>)-one
;
_space_group_IT_number 14
_symmetry_cell_setting monoclinic
_symmetry_space_group_name_Hall '-P 2ybc'
_symmetry_space_group_name_H-M 'P 1 21/c 1'
_atom_sites_solution_hydrogens geom
_atom_sites_solution_primary direct
_atom_sites_solution_secondary difmap
_audit_creation_method SHELXL97
_cell_angle_alpha 90.00
_cell_angle_beta 97.951(4)
_cell_angle_gamma 90.00
_cell_formula_units_Z 4
_cell_length_a 10.591(3)
_cell_length_b 12.359(3)
_cell_length_c 9.116(3)
_cell_measurement_reflns_used 3621
_cell_measurement_temperature 153(2)
_cell_measurement_theta_max 29.122
_cell_measurement_theta_min 2.547
_cell_volume 1181.8(6)
_computing_cell_refinement 'CrystalClear (Rigaku/MSC, 2009)'
_computing_data_collection 'CrystalClear (Rigaku/MSC, 2009)'
_computing_data_reduction 'CrystalClear (Rigaku/MSC, 2009)'
_computing_molecular_graphics 'CrystalStructure (Rigaku/MSC, 2009)'
_computing_publication_material 'CrystalStructure (Rigaku/MSC, 2009)'
_computing_structure_refinement 'SHELXL97 (Sheldrick, 2008)'
_computing_structure_solution 'SHELXS97 (Sheldrick, 2008)'
_diffrn_ambient_temperature 153(2)
_diffrn_detector_area_resol_mean 28.5714
_diffrn_measured_fraction_theta_full 0.997
_diffrn_measured_fraction_theta_max 0.997
_diffrn_measurement_device_type 'Rigaku AFC10/Saturn724+'
_diffrn_measurement_method '\f and \w scans'
_diffrn_radiation_monochromator graphite
_diffrn_radiation_source 'Rotating Anode'
_diffrn_radiation_type MoK\a
_diffrn_radiation_wavelength 0.71073
_diffrn_reflns_av_R_equivalents 0.0458
_diffrn_reflns_av_sigmaI/netI 0.0513
_diffrn_reflns_limit_h_max 12
_diffrn_reflns_limit_h_min -14
_diffrn_reflns_limit_k_max 16
_diffrn_reflns_limit_k_min -16
_diffrn_reflns_limit_l_max 12
_diffrn_reflns_limit_l_min -12
_diffrn_reflns_number 10128
_diffrn_reflns_theta_full 29.10
_diffrn_reflns_theta_max 29.10
_diffrn_reflns_theta_min 2.55
_diffrn_standards_decay_% 0
_diffrn_standards_interval_count 0
_diffrn_standards_interval_time 0
_diffrn_standards_number 0
_exptl_absorpt_coefficient_mu 3.465
_exptl_absorpt_correction_T_max 0.732
_exptl_absorpt_correction_T_min 0.324
_exptl_absorpt_correction_type multi-scan
_exptl_absorpt_process_details '(CrystalClear; Rigaku/MSC, 2009)'
_exptl_crystal_colour Colourless
_exptl_crystal_density_diffrn 1.665
_exptl_crystal_density_method 'not measured'
_exptl_crystal_description Platelet
_exptl_crystal_F_000 600
_exptl_crystal_size_max 0.40
_exptl_crystal_size_mid 0.24
_exptl_crystal_size_min 0.09
_refine_diff_density_max 0.545
_refine_diff_density_min -0.664
_refine_ls_extinction_method none
_refine_ls_goodness_of_fit_ref 0.999
_refine_ls_hydrogen_treatment mixed
_refine_ls_matrix_type full
_refine_ls_number_parameters 162
_refine_ls_number_reflns 3160
_refine_ls_number_restraints 0
_refine_ls_restrained_S_all 0.999
_refine_ls_R_factor_all 0.0555
_refine_ls_R_factor_gt 0.0345
_refine_ls_shift/su_max 0.001
_refine_ls_shift/su_mean 0.000
_refine_ls_structure_factor_coef Fsqd
_refine_ls_weighting_details 'calc w=1/[\s^2^(Fo^2^)+(0.0295P)^2^+0.1260P] where P=(Fo^2^+2Fc^2^)/3'
_refine_ls_weighting_scheme calc
_refine_ls_wR_factor_gt 0.0685
_refine_ls_wR_factor_ref 0.0739
_reflns_number_gt 2283
_reflns_number_total 3160
_reflns_threshold_expression I>2sigma(I)
_cod_data_source_file is5001.cif
_cod_data_source_block I
_cod_original_cell_volume 1181.7(6)
_cod_original_sg_symbol_H-M 'P 21/c'
_cod_database_code 2233207
_cod_database_fobs_code 2233207

loop_
_symmetry_equiv_pos_as_xyz
'x, y, z'
'-x, y+1/2, -z+1/2'
'-x, -y, -z'
'x, -y-1/2, z-1/2'

loop_
_atom_site_type_symbol
_atom_site_label
_atom_site_fract_x
_atom_site_fract_y
_atom_site_fract_z
_atom_site_U_iso_or_equiv
_atom_site_adp_type
_atom_site_calc_flag
_atom_site_refinement_flags
_atom_site_occupancy
_atom_site_symmetry_multiplicity
Br Br1 0.99820(2) 0.65490(2) 0.61599(3) 0.03640(10) Uani d . 1 1
O O1 0.58435(14) 0.40734(11) 0.39085(16) 0.0171(3) Uani d . 1 1
N N1 0.45035(17) 0.52063(14) 0.2500(2) 0.0151(4) Uani d . 1 1
N N2 0.49356(17) 0.71034(14) 0.2458(2) 0.0188(4) Uani d . 1 1
N N3 0.68151(16) 0.78374(13) 0.3597(2) 0.0176(4) Uani d . 1 1
C C1 0.2735(2) 0.64979(16) 0.2411(2) 0.0150(4) Uani d . 1 1
H H1A 0.2814 0.6418 0.3501 0.018 Uiso calc R 1 1
H H1B 0.2496 0.7257 0.2164 0.018 Uiso calc R 1 1
C C2 0.1676(2) 0.57477(17) 0.1687(2) 0.0179(5) Uani d . 1 1
H H2A 0.1865 0.4994 0.2015 0.021 Uiso calc R 1 1
H H2B 0.0855 0.5960 0.2005 0.021 Uiso calc R 1 1
C C3 0.1565(2) 0.58081(18) -0.0002(2) 0.0194(5) Uani d . 1 1
H H3A 0.0902 0.5296 -0.0448 0.023 Uiso calc R 1 1
H H3B 0.1303 0.6547 -0.0336 0.023 Uiso calc R 1 1
C C4 0.2831(2) 0.55308(17) -0.0524(2) 0.0172(5) Uani d . 1 1
H H4A 0.2751 0.5617 -0.1613 0.021 Uiso calc R 1 1
H H4B 0.3046 0.4765 -0.0285 0.021 Uiso calc R 1 1
C C5 0.3902(2) 0.62565(16) 0.0209(2) 0.0160(4) Uani d . 1 1
H H5A 0.3743 0.7006 -0.0152 0.019 Uiso calc R 1 1
H H5B 0.4717 0.6014 -0.0098 0.019 Uiso calc R 1 1
C C6 0.40340(19) 0.62564(15) 0.1905(2) 0.0129(4) Uani d . 1 1
C C7 0.55747(19) 0.49967(15) 0.3433(2) 0.0127(4) Uani d . 1 1
C C8 0.64262(19) 0.59204(16) 0.3832(2) 0.0125(4) Uani d . 1 1
C C9 0.6063(2) 0.69577(16) 0.3293(2) 0.0139(4) Uani d . 1 1
C C10 0.7594(2) 0.57798(17) 0.4683(2) 0.0174(5) Uani d . 1 1
H H10 0.7863 0.5086 0.5051 0.021 Uiso calc R 1 1
C C11 0.8365(2) 0.66793(17) 0.4987(3) 0.0203(5) Uani d . 1 1
C C12 0.7942(2) 0.76778(17) 0.4435(3) 0.0203(5) Uani d . 1 1
H H12 0.8482 0.8286 0.4665 0.024 Uiso calc R 1 1
H H1N 0.408(2) 0.4668(17) 0.220(2) 0.015(6) Uiso d . 1 1
H H2N 0.474(2) 0.7700(19) 0.208(3) 0.026(7) Uiso d . 1 1

loop_
_atom_site_aniso_label
_atom_site_aniso_U_11
_atom_site_aniso_U_22
_atom_site_aniso_U_33
_atom_site_aniso_U_12
_atom_site_aniso_U_13
_atom_site_aniso_U_23
Br1 0.02057(13) 0.02781(14) 0.05373(19) -0.00860(11) -0.01997(11) 0.01191(13)
O1 0.0199(8) 0.0096(7) 0.0194(8) 0.0000(6) -0.0054(6) 0.0021(6)
N1 0.0143(9) 0.0080(8) 0.0209(10) -0.0027(7) -0.0049(7) -0.0002(7)
N2 0.0163(10) 0.0070(9) 0.0298(11) -0.0006(7) -0.0085(8) 0.0047(8)
N3 0.0143(10) 0.0111(9) 0.0259(11) -0.0045(7) -0.0027(8) 0.0016(8)
C1 0.0165(11) 0.0128(10) 0.0153(10) 0.0017(9) 0.0011(8) -0.0012(8)
C2 0.0133(11) 0.0189(11) 0.0216(12) -0.0025(9) 0.0031(9) -0.0022(9)
C3 0.0130(11) 0.0208(11) 0.0227(12) -0.0036(9) -0.0029(9) -0.0027(10)
C4 0.0194(11) 0.0184(10) 0.0131(10) 0.0000(9) -0.0003(8) -0.0017(9)
C5 0.0167(11) 0.0145(10) 0.0175(11) 0.0032(8) 0.0050(9) 0.0026(9)
C6 0.0117(10) 0.0070(9) 0.0182(11) 0.0004(8) -0.0042(8) 0.0004(8)
C7 0.0135(10) 0.0112(10) 0.0132(10) 0.0009(8) 0.0013(8) -0.0005(8)
C8 0.0129(10) 0.0113(10) 0.0130(10) -0.0002(8) 0.0006(8) -0.0005(8)
C9 0.0137(10) 0.0111(9) 0.0165(11) -0.0006(8) 0.0010(8) -0.0003(8)
C10 0.0153(11) 0.0151(10) 0.0204(11) -0.0008(9) -0.0020(9) 0.0041(9)
C11 0.0120(10) 0.0200(11) 0.0262(12) -0.0040(9) -0.0064(9) 0.0027(10)
C12 0.0161(11) 0.0148(10) 0.0281(13) -0.0052(9) -0.0034(9) -0.0019(10)

loop_
_atom_type_symbol
_atom_type_description
_atom_type_scat_dispersion_real
_atom_type_scat_dispersion_imag
_atom_type_scat_source
C C 0.0033 0.0016 'International Tables Vol C Tables 4.2.6.8 and 6.1.1.4'
H H 0.0000 0.0000 'International Tables Vol C Tables 4.2.6.8 and 6.1.1.4'
N N 0.0061 0.0033 'International Tables Vol C Tables 4.2.6.8 and 6.1.1.4'
O O 0.0106 0.0060 'International Tables Vol C Tables 4.2.6.8 and 6.1.1.4'
Br Br -0.2901 2.4595 'International Tables Vol C Tables 4.2.6.8 and 6.1.1.4'

loop_
_geom_angle_atom_site_label_1
_geom_angle_atom_site_label_2
_geom_angle_atom_site_label_3
_geom_angle
C7 N1 C6 128.11(17)
C7 N1 H1N 115.1(15)
C6 N1 H1N 116.7(15)
C9 N2 C6 126.21(17)
C9 N2 H2N 120.3(17)
C6 N2 H2N 112.6(17)
C12 N3 C9 116.82(17)
C2 C1 C6 112.62(16)
C2 C1 H1A 109.1
C6 C1 H1A 109.1
C2 C1 H1B 109.1
C6 C1 H1B 109.1
H1A C1 H1B 107.8
C3 C2 C1 110.73(17)
C3 C2 H2A 109.5
C1 C2 H2A 109.5
C3 C2 H2B 109.5
C1 C2 H2B 109.5
H2A C2 H2B 108.1
C4 C3 C2 110.80(17)
C4 C3 H3A 109.5
C2 C3 H3A 109.5
C4 C3 H3B 109.5
C2 C3 H3B 109.5
H3A C3 H3B 108.1
C3 C4 C5 111.35(17)
C3 C4 H4A 109.4
C5 C4 H4A 109.4
C3 C4 H4B 109.4
C5 C4 H4B 109.4
H4A C4 H4B 108.0
C4 C5 C6 113.60(18)
C4 C5 H5A 108.8
C6 C5 H5A 108.8
C4 C5 H5B 108.8
C6 C5 H5B 108.8
H5A C5 H5B 107.7
N2 C6 N1 109.55(16)
N2 C6 C5 108.24(17)
N1 C6 C5 110.62(17)
N2 C6 C1 109.04(16)
N1 C6 C1 109.38(17)
C5 C6 C1 109.98(16)
O1 C7 N1 122.07(18)
O1 C7 C8 121.69(18)
N1 C7 C8 116.22(17)
C10 C8 C9 119.49(18)
C10 C8 C7 120.94(18)
C9 C8 C7 119.53(18)
N2 C9 N3 117.56(18)
N2 C9 C8 120.06(18)
N3 C9 C8 122.37(18)
C8 C10 C11 118.05(19)
C8 C10 H10 121.0
C11 C10 H10 121.0
C12 C11 C10 119.4(2)
C12 C11 Br1 120.17(16)
C10 C11 Br1 120.42(16)
N3 C12 C11 123.84(19)
N3 C12 H12 118.1
C11 C12 H12 118.1

loop_
_geom_bond_atom_site_label_1
_geom_bond_atom_site_label_2
_geom_bond_distance
Br1 C11 1.896(2)
O1 C7 1.240(2)
N1 C7 1.346(2)
N1 C6 1.467(2)
N1 H1N 0.83(2)
N2 C9 1.336(3)
N2 C6 1.459(3)
N2 H2N 0.83(2)
N3 C12 1.339(3)
N3 C9 1.354(3)
C1 C2 1.533(3)
C1 C6 1.539(3)
C1 H1A 0.9900
C1 H1B 0.9900
C2 C3 1.530(3)
C2 H2A 0.9900
C2 H2B 0.9900
C3 C4 1.523(3)
C3 H3A 0.9900
C3 H3B 0.9900
C4 C5 1.525(3)
C4 H4A 0.9900
C4 H4B 0.9900
C5 C6 1.533(3)
C5 H5A 0.9900
C5 H5B 0.9900
C7 C8 1.469(3)
C8 C10 1.377(3)
C8 C9 1.407(3)
C10 C11 1.384(3)
C10 H10 0.9500
C11 C12 1.384(3)
C12 H12 0.9500

loop_
_geom_hbond_atom_site_label_D
_geom_hbond_atom_site_label_H
_geom_hbond_atom_site_label_A
_geom_hbond_site_symmetry_A
_geom_hbond_distance_DH
_geom_hbond_distance_HA
_geom_hbond_distance_DA
_geom_hbond_angle_DHA
_geom_hbond_publ_flag
N1 H1N N3 2_645 0.83(2) 2.52(2) 3.337(2) 169(2) y
N2 H2N O1 2_655 0.83(2) 1.98(2) 2.807(2) 175(2) y

loop_
_geom_torsion_atom_site_label_1
_geom_torsion_atom_site_label_2
_geom_torsion_atom_site_label_3
_geom_torsion_atom_site_label_4
_geom_torsion
C6 C1 C2 C3 -56.1(2)
C1 C2 C3 C4 56.8(2)
C2 C3 C4 C5 -55.7(2)
C3 C4 C5 C6 54.2(2)
C9 N2 C6 N1 4.4(3)
C9 N2 C6 C5 -116.3(2)
C9 N2 C6 C1 124.1(2)
C7 N1 C6 N2 1.1(3)
C7 N1 C6 C5 120.3(2)
C7 N1 C6 C1 -118.4(2)
C4 C5 C6 N2 -170.86(16)
C4 C5 C6 N1 69.1(2)
C4 C5 C6 C1 -51.8(2)
C2 C1 C6 N2 171.29(17)
C2 C1 C6 N1 -68.9(2)
C2 C1 C6 C5 52.7(2)
C6 N1 C7 O1 176.9(2)
C6 N1 C7 C8 -4.5(3)
O1 C7 C8 C10 3.8(3)
N1 C7 C8 C10 -174.77(19)
O1 C7 C8 C9 -178.41(19)
N1 C7 C8 C9 3.0(3)
C6 N2 C9 N3 174.7(2)
C6 N2 C9 C8 -5.9(3)
C12 N3 C9 N2 180.0(2)
C12 N3 C9 C8 0.6(3)
C10 C8 C9 N2 179.6(2)
C7 C8 C9 N2 1.8(3)
C10 C8 C9 N3 -1.0(3)
C7 C8 C9 N3 -178.8(2)
C9 C8 C10 C11 0.6(3)
C7 C8 C10 C11 178.3(2)
C8 C10 C11 C12 0.2(3)
C8 C10 C11 Br1 179.67(16)
C9 N3 C12 C11 0.3(3)
C10 C11 C12 N3 -0.6(4)
Br1 C11 C12 N3 179.88(18)

loop_
_cod_related_entry_id
_cod_related_entry_database
_cod_related_entry_code
1 ChemSpider 29360532
